data_4131377
loop_
_publ_author_name
'Li, Beryl X.'
'Le, Diane N.'
'Mack, Kyle A.'
'McClory, Andrew'
'Lim, Ngiap-Kie'
'Cravillion, Theresa'
'Savage, Scott'
'Han, Chong'
'Collum, David B.'
'Zhang, Haiming'
'Gosselin, Francis'

_publ_section_title
;
 Highly Stereoselective Synthesis of Tetrasubstituted Acyclic All-Carbon
 Olefins via Enol Tosylation and Suzuki-Miyaura Coupling.
;
_journal_issue 31
_journal_name_full 'Journal of the American Chemical Society'
_journal_page_first 10777
_journal_page_last 10783
_journal_paper_doi 10.1021/jacs.7b05071
_journal_volume 139
_journal_year 2017
_chemical_formula_sum 'C22 H18 F2'
_chemical_formula_weight 320.36
_chemical_name_common 71452-131B
_chemical_name_systematic gene918
_space_group.centring_type primitive

_space_group_crystal_system monoclinic
_space_group_IT_number 14
_space_group_name_Hall '-P 2ybc'
_space_group_name_H-M_alt 'P 1 21/c 1'
_atom_sites_solution_hydrogens geom
_atom_sites_solution_primary iterative
_atom_sites_solution_secondary difmap
_audit_creation_method SHELXL-2016/6
_cell_angle_alpha 90
_cell_angle_beta 99.825(2)
_cell_angle_gamma 90
_cell_formula_units_Z 4
_cell_length_a 9.3346(4)
_cell_length_b 10.3434(4)
_cell_length_c 17.6498(7)
_cell_measurement_reflns_used 9944
_cell_measurement_temperature 100(2)
_cell_measurement_theta_max 25.33
_cell_measurement_theta_min 2.21
_cell_volume 1679.12(12)
_computing_cell_refinement 'Bruker SAINT'
_computing_data_collection 'Bruker APEX2'
_computing_data_reduction 'Bruker SAINT'
_computing_molecular_graphics ORTEP-32
_computing_publication_material WinGX
_computing_structure_refinement SHELXL-2016
_computing_structure_solution SHELXT-2014
_diffrn_ambient_temperature 100(2)
_diffrn_detector_area_resol_mean 8.366
_diffrn_measured_fraction_theta_full 1.000
_diffrn_measured_fraction_theta_max 0.999
_diffrn_measurement_device_type 'Bruker APEX-II CCD'
_diffrn_measurement_method '\f and \w scans'
_diffrn_radiation_type MoK\a
_diffrn_radiation_wavelength 0.71073
_diffrn_reflns_av_R_equivalents 0.0383
_diffrn_reflns_av_unetI/netI 0.0240
_diffrn_reflns_Laue_measured_fraction_full 1.000
_diffrn_reflns_Laue_measured_fraction_max 0.999
_diffrn_reflns_limit_h_max 11
_diffrn_reflns_limit_h_min -11
_diffrn_reflns_limit_k_max 12
_diffrn_reflns_limit_k_min -12
_diffrn_reflns_limit_l_max 21
_diffrn_reflns_limit_l_min -21
_diffrn_reflns_number 29392
_diffrn_reflns_point_group_measured_fraction_full 1.000
_diffrn_reflns_point_group_measured_fraction_max 0.999
_diffrn_reflns_theta_full 25.000
_diffrn_reflns_theta_max 25.375
_diffrn_reflns_theta_min 2.214
_diffrn_source 'microfocus sealed tube'
_exptl_absorpt_coefficient_mu 0.087
_exptl_absorpt_correction_T_max 0.745
_exptl_absorpt_correction_T_min 0.699
_exptl_absorpt_correction_type multi-scan
_exptl_absorpt_process_details SADABS
_exptl_crystal_colour colorless
_exptl_crystal_density_diffrn 1.267
_exptl_crystal_description prism
_exptl_crystal_F_000 672
_exptl_crystal_size_max 0.050
_exptl_crystal_size_mid 0.040
_exptl_crystal_size_min 0.040
_refine_diff_density_max 0.238
_refine_diff_density_min -0.221
_refine_diff_density_rms 0.045
_refine_ls_extinction_method none
_refine_ls_goodness_of_fit_ref 1.063
_refine_ls_hydrogen_treatment constr
_refine_ls_matrix_type full
_refine_ls_number_parameters 218
_refine_ls_number_reflns 3090
_refine_ls_number_restraints 0
_refine_ls_restrained_S_all 1.063
_refine_ls_R_factor_all 0.0580
_refine_ls_R_factor_gt 0.0426
_refine_ls_shift/su_max 0.000
_refine_ls_shift/su_mean 0.000
_refine_ls_structure_factor_coef Fsqd
_refine_ls_weighting_details 'w=1/[\s^2^(Fo^2^)+(0.0532P)^2^+0.6857P] where P=(Fo^2^+2Fc^2^)/3'
_refine_ls_weighting_scheme calc
_refine_ls_wR_factor_gt 0.1027
_refine_ls_wR_factor_ref 0.1125
_reflns_Friedel_coverage 0.000
_reflns_number_gt 2408
_reflns_number_total 3090
_reflns_threshold_expression 'I > 2\s(I)'
_cod_data_source_file ja-2017-050714-File038.cif
_cod_data_source_block 71452-131B
_cod_original_sg_symbol_H-M 'P 21/c'
_cod_database_code 4131377
_shelx_shelxl_version_number 2016/6
_shelx_space_group_comment
; 
The symmetry employed for this shelxl refinement is uniquely defined 
by the following loop, which should always be used as a source of 
symmetry information in preference to the above space-group names. 
They are only intended as comments. 
;
_shelx_estimated_absorpt_t_min 0.996
_shelx_estimated_absorpt_t_max 0.997

loop_
_space_group_symop_operation_xyz
'x, y, z'
'-x, y+1/2, -z+1/2'
'-x, -y, -z'
'x, -y-1/2, z-1/2'

loop_
_atom_site_label
_atom_site_type_symbol
_atom_site_fract_x
_atom_site_fract_y
_atom_site_fract_z
_atom_site_U_iso_or_equiv
_atom_site_adp_type
_atom_site_occupancy
_atom_site_site_symmetry_order
_atom_site_calc_flag
_atom_site_refinement_flags_posn
_atom_site_refinement_flags_adp
C1 C 0.62043(17) 0.40223(15) 0.35201(9) 0.0225(4) Uani 1 1 d . .
C2 C 0.58764(17) 0.34539(15) 0.41535(9) 0.0232(4) Uani 1 1 d . .
C3 C 0.69327(18) 0.33799(16) 0.49071(9) 0.0259(4) Uani 1 1 d . .
H3A H 0.643451 0.366034 0.533142 0.031 Uiso 1 1 calc R U
H3B H 0.775280 0.397917 0.488820 0.031 Uiso 1 1 calc R U
C4 C 0.75267(19) 0.20052(17) 0.50713(10) 0.0310(4) Uani 1 1 d . .
H4A H 0.671435 0.139967 0.505398 0.047 Uiso 1 1 calc R U
H4B H 0.813375 0.197834 0.558209 0.047 Uiso 1 1 calc R U
H4C H 0.811114 0.176045 0.468244 0.047 Uiso 1 1 calc R U
C5 C 0.44408(17) 0.28025(15) 0.41508(9) 0.0230(4) Uani 1 1 d . .
C6 C 0.39520(17) 0.18163(16) 0.36308(9) 0.0248(4) Uani 1 1 d . .
H6 H 0.453034 0.156768 0.326155 0.030 Uiso 1 1 calc R U
C7 C 0.26377(17) 0.11895(16) 0.36411(10) 0.0267(4) Uani 1 1 d . .
H7 H 0.231705 0.051567 0.328677 0.032 Uiso 1 1 calc R U
C8 C 0.18156(17) 0.15697(16) 0.41766(10) 0.0268(4) Uani 1 1 d . .
C9 C 0.22407(18) 0.25364(17) 0.47011(9) 0.0277(4) Uani 1 1 d . .
H9 H 0.164515 0.278192 0.506290 0.033 Uiso 1 1 calc R U
C10 C 0.35630(18) 0.31456(16) 0.46889(9) 0.0253(4) Uani 1 1 d . .
H10 H 0.387845 0.380755 0.505230 0.030 Uiso 1 1 calc R U
C11 C 0.51534(16) 0.41297(15) 0.27793(9) 0.0222(4) Uani 1 1 d . .
C12 C 0.55178(18) 0.36173(16) 0.21046(9) 0.0255(4) Uani 1 1 d . .
H12 H 0.641501 0.317542 0.212189 0.031 Uiso 1 1 calc R U
C13 C 0.45775(19) 0.37493(16) 0.14089(10) 0.0279(4) Uani 1 1 d . .
H13 H 0.482840 0.338993 0.095374 0.034 Uiso 1 1 calc R U
C14 C 0.32788(19) 0.44019(16) 0.13777(10) 0.0289(4) Uani 1 1 d . .
H14 H 0.263355 0.448364 0.090192 0.035 Uiso 1 1 calc R U
C15 C 0.29149(18) 0.49367(16) 0.20369(10) 0.0283(4) Uani 1 1 d . .
H15 H 0.202799 0.539724 0.201388 0.034 Uiso 1 1 calc R U
C16 C 0.38522(17) 0.47977(16) 0.27335(9) 0.0248(4) Uani 1 1 d . .
H16 H 0.359815 0.516578 0.318562 0.030 Uiso 1 1 calc R U
C17 C 0.76292(17) 0.46641(16) 0.34850(9) 0.0233(4) Uani 1 1 d . .
C18 C 0.89143(18) 0.39810(17) 0.34832(10) 0.0313(4) Uani 1 1 d . .
H18 H 0.891910 0.306769 0.354079 0.038 Uiso 1 1 calc R U
C19 C 1.01897(18) 0.46155(17) 0.33985(11) 0.0327(4) Uani 1 1 d . .
H19 H 1.106469 0.414690 0.339736 0.039 Uiso 1 1 calc R U
C20 C 1.01551(17) 0.59341(16) 0.33164(9) 0.0249(4) Uani 1 1 d . .
C21 C 0.89181(18) 0.66497(16) 0.33178(9) 0.0274(4) Uani 1 1 d . .
H21 H 0.892859 0.756387 0.326736 0.033 Uiso 1 1 calc R U
C22 C 0.76545(18) 0.60005(16) 0.33948(9) 0.0267(4) Uani 1 1 d . .
H22 H 0.678292 0.647869 0.338588 0.032 Uiso 1 1 calc R U
F1 F 0.05227(10) 0.09594(10) 0.41861(6) 0.0387(3) Uani 1 1 d . .
F2 F 1.13965(10) 0.65670(9) 0.32246(6) 0.0339(3) Uani 1 1 d . .

loop_
_atom_site_aniso_label
_atom_site_aniso_U_11
_atom_site_aniso_U_22
_atom_site_aniso_U_33
_atom_site_aniso_U_23
_atom_site_aniso_U_13
_atom_site_aniso_U_12
C1 0.0231(8) 0.0203(8) 0.0247(8) -0.0016(7) 0.0054(7) 0.0038(7)
C2 0.0248(8) 0.0201(8) 0.0251(9) -0.0014(7) 0.0048(7) 0.0058(7)
C3 0.0274(9) 0.0254(9) 0.0245(9) -0.0011(7) 0.0032(7) 0.0014(7)
C4 0.0327(10) 0.0308(10) 0.0283(9) 0.0010(7) 0.0017(7) 0.0045(8)
C5 0.0267(9) 0.0200(8) 0.0226(8) 0.0061(7) 0.0054(7) 0.0058(7)
C6 0.0264(9) 0.0242(9) 0.0250(8) 0.0030(7) 0.0077(7) 0.0051(7)
C7 0.0263(9) 0.0248(9) 0.0287(9) 0.0008(7) 0.0037(7) 0.0036(7)
C8 0.0218(9) 0.0272(9) 0.0321(9) 0.0082(8) 0.0063(7) 0.0028(7)
C9 0.0264(9) 0.0319(10) 0.0270(9) 0.0049(8) 0.0106(7) 0.0077(7)
C10 0.0291(9) 0.0254(9) 0.0213(8) 0.0035(7) 0.0037(7) 0.0065(7)
C11 0.0214(8) 0.0199(8) 0.0257(8) 0.0020(7) 0.0053(6) -0.0031(6)
C12 0.0256(9) 0.0220(9) 0.0307(9) -0.0005(7) 0.0099(7) -0.0038(7)
C13 0.0360(10) 0.0240(9) 0.0248(9) -0.0029(7) 0.0081(7) -0.0086(7)
C14 0.0336(10) 0.0255(9) 0.0261(9) 0.0046(7) 0.0007(7) -0.0092(8)
C15 0.0241(9) 0.0263(9) 0.0340(9) 0.0055(7) 0.0035(7) -0.0014(7)
C16 0.0254(9) 0.0258(9) 0.0246(8) 0.0017(7) 0.0081(7) -0.0005(7)
C17 0.0221(8) 0.0263(9) 0.0212(8) -0.0016(7) 0.0030(6) 0.0008(7)
C18 0.0277(9) 0.0243(9) 0.0423(10) 0.0066(8) 0.0074(8) 0.0037(7)
C19 0.0226(9) 0.0322(10) 0.0438(11) 0.0062(8) 0.0066(8) 0.0067(7)
C20 0.0214(8) 0.0302(10) 0.0234(8) -0.0012(7) 0.0045(6) -0.0033(7)
C21 0.0303(9) 0.0218(9) 0.0306(9) -0.0026(7) 0.0068(7) 0.0009(7)
C22 0.0236(9) 0.0257(9) 0.0307(9) -0.0034(7) 0.0044(7) 0.0047(7)
F1 0.0257(5) 0.0404(6) 0.0528(7) 0.0029(5) 0.0145(5) -0.0025(5)
F2 0.0268(5) 0.0340(6) 0.0420(6) -0.0011(5) 0.0094(4) -0.0049(4)

loop_
_atom_type_symbol
_atom_type_description
_atom_type_scat_dispersion_real
_atom_type_scat_dispersion_imag
_atom_type_scat_source
C C 0.0033 0.0016 'International Tables Vol C Tables 4.2.6.8 and 6.1.1.4'
H H 0.0000 0.0000 'International Tables Vol C Tables 4.2.6.8 and 6.1.1.4'
F F 0.0171 0.0103 'International Tables Vol C Tables 4.2.6.8 and 6.1.1.4'

loop_
_geom_angle_atom_site_label_1
_geom_angle_atom_site_label_2
_geom_angle_atom_site_label_3
_geom_angle
C2 C1 C17 123.95(14)
C2 C1 C11 123.37(14)
C17 C1 C11 112.63(13)
C1 C2 C5 121.62(14)
C1 C2 C3 123.05(15)
C5 C2 C3 115.29(13)
C2 C3 C4 111.84(14)
C2 C3 H3A 109.2
C4 C3 H3A 109.2
C2 C3 H3B 109.2
C4 C3 H3B 109.2
H3A C3 H3B 107.9
C3 C4 H4A 109.5
C3 C4 H4B 109.5
H4A C4 H4B 109.5
C3 C4 H4C 109.5
H4A C4 H4C 109.5
H4B C4 H4C 109.5
C6 C5 C10 117.85(15)
C6 C5 C2 121.49(14)
C10 C5 C2 120.63(15)
C7 C6 C5 121.50(15)
C7 C6 H6 119.3
C5 C6 H6 119.3
C8 C7 C6 118.26(16)
C8 C7 H7 120.9
C6 C7 H7 120.9
F1 C8 C7 118.39(15)
F1 C8 C9 118.85(14)
C7 C8 C9 122.76(16)
C8 C9 C10 118.34(15)
C8 C9 H9 120.8
C10 C9 H9 120.8
C9 C10 C5 121.29(16)
C9 C10 H10 119.4
C5 C10 H10 119.4
C16 C11 C12 118.50(15)
C16 C11 C1 121.58(14)
C12 C11 C1 119.80(14)
C13 C12 C11 120.47(15)
C13 C12 H12 119.8
C11 C12 H12 119.8
C14 C13 C12 120.10(15)
C14 C13 H13 119.9
C12 C13 H13 119.9
C13 C14 C15 120.17(16)
C13 C14 H14 119.9
C15 C14 H14 119.9
C14 C15 C16 119.70(16)
C14 C15 H15 120.2
C16 C15 H15 120.2
C11 C16 C15 121.05(15)
C11 C16 H16 119.5
C15 C16 H16 119.5
C22 C17 C18 118.17(15)
C22 C17 C1 118.53(14)
C18 C17 C1 123.14(15)
C19 C18 C17 120.98(16)
C19 C18 H18 119.5
C17 C18 H18 119.5
C20 C19 C18 118.42(16)
C20 C19 H19 120.8
C18 C19 H19 120.8
F2 C20 C19 118.98(15)
F2 C20 C21 118.27(15)
C19 C20 C21 122.75(16)
C20 C21 C22 118.04(15)
C20 C21 H21 121.0
C22 C21 H21 121.0
C21 C22 C17 121.63(15)
C21 C22 H22 119.2
C17 C22 H22 119.2

loop_
_geom_bond_atom_site_label_1
_geom_bond_atom_site_label_2
_geom_bond_distance
C1 C2 1.344(2)
C1 C17 1.497(2)
C1 C11 1.499(2)
C2 C5 1.499(2)
C2 C3 1.516(2)
C3 C4 1.536(2)
C3 H3A 0.9900
C3 H3B 0.9900
C4 H4A 0.9800
C4 H4B 0.9800
C4 H4C 0.9800
C5 C6 1.396(2)
C5 C10 1.402(2)
C6 C7 1.391(2)
C6 H6 0.9500
C7 C8 1.373(2)
C7 H7 0.9500
C8 F1 1.3647(19)
C8 C9 1.374(2)
C9 C10 1.389(2)
C9 H9 0.9500
C10 H10 0.9500
C11 C16 1.388(2)
C11 C12 1.397(2)
C12 C13 1.389(2)
C12 H12 0.9500
C13 C14 1.380(2)
C13 H13 0.9500
C14 C15 1.382(2)
C14 H14 0.9500
C15 C16 1.389(2)
C15 H15 0.9500
C16 H16 0.9500
C17 C22 1.392(2)
C17 C18 1.393(2)
C18 C19 1.390(2)
C18 H18 0.9500
C19 C20 1.371(2)
C19 H19 0.9500
C20 F2 1.3644(18)
C20 C21 1.372(2)
C21 C22 1.384(2)
C21 H21 0.9500
C22 H22 0.9500
